data_2022747
loop_
_publ_author_name
'Khalilov, Ali N.'
'Khrustalev, Victor N.'
'Aleksandrova, Larissa V.'
'Akkurt, Mehmet'
'Rzayev, Rovnag M.'
'Bhattarai, Ajaya'
'Mamedov, &#x130;brahim G'

_publ_section_title
;
 Crystal structure and Hirshfeld surface analysis of
 2,2'-[(3,5-di-<i>tert</i>-butyl-4-hy-droxy-phen-yl)methanedi-yl]bis-(3-hy-droxy-5,5-di-methyl-cyclo-hex-2-en-1-one).
;
_journal_coeditor_code ZN2027
_journal_issue 'Pt 5'
_journal_name_full 'Acta crystallographica. Section E, Crystallographic communications'
_journal_page_first 436
_journal_page_last 440
_journal_paper_doi 10.1107/S2056989023003171
_journal_volume 79
_journal_year 2023
_chemical_formula_iupac 'C31 H44 O5'
_chemical_formula_moiety 'C31 H44 O5'
_chemical_formula_sum 'C31 H44 O5'
_chemical_formula_weight 496.66
_chemical_name_systematic
2,2'-[(3,5-Di-<i>tert</i>-butyl-4-hydroxyphenyl)methanediyl]bis(3-hydroxy-5,5-dimethylcyclohex-2-en-1-one)
_space_group_crystal_system monoclinic
_space_group_IT_number 14
_space_group_name_Hall '-P 2ybc'
_space_group_name_H-M_alt 'P 1 21/c 1'
_atom_sites_solution_hydrogens mixed
_atom_sites_solution_primary difmap
_atom_sites_solution_secondary difmap
_cell_angle_alpha 90
_cell_angle_beta 98.4293(7)
_cell_angle_gamma 90
_cell_formula_units_Z 4
_cell_length_a 12.40591(9)
_cell_length_b 10.98934(10)
_cell_length_c 20.58063(17)
_cell_measurement_reflns_used 41183
_cell_measurement_temperature 100(2)
_cell_measurement_theta_max 77.753
_cell_measurement_theta_min 3.578
_cell_volume 2775.50(4)
_computing_cell_refinement
;
CrysAlisPro 1.171.42.72a (Rigaku OD, 2022)
;
_computing_data_collection
;
CrysAlisPro 1.171.42.72a (Rigaku OD, 2022)
;
_computing_data_reduction
;
CrysAlisPro 1.171.42.72a (Rigaku OD, 2022)
;
_computing_molecular_graphics
;
ORTEP-3 for Windows (Farrugia, 2012)
;
_computing_publication_material
;
PLATON (Spek, 2020)
;
_computing_structure_refinement
;
<i>SHELXL2018/3</i> (Sheldrick, 2015b)
;
_computing_structure_solution
;
<i>SHELXT2014/5</i> (Sheldrick, 2015a)
;
_diffrn_ambient_temperature 100(2)
_diffrn_measured_fraction_theta_full 0.999
_diffrn_measured_fraction_theta_max 0.991
_diffrn_measurement_device_type 'XtaLAB Synergy, Dualflex, HyPix'
_diffrn_measurement_method '\f and \w scans'
_diffrn_radiation_type CuK\a
_diffrn_radiation_wavelength 1.54184
_diffrn_reflns_av_R_equivalents 0.0466
_diffrn_reflns_av_unetI/netI 0.0190
_diffrn_reflns_limit_h_max 15
_diffrn_reflns_limit_h_min -13
_diffrn_reflns_limit_k_max 13
_diffrn_reflns_limit_k_min -13
_diffrn_reflns_limit_l_max 26
_diffrn_reflns_limit_l_min -26
_diffrn_reflns_number 61789
_diffrn_reflns_theta_full 67.684
_diffrn_reflns_theta_max 77.899
_diffrn_reflns_theta_min 3.602
_diffrn_source 'micro-focus sealed X-ray tube'
_diffrn_standards_decay_% 0
_diffrn_standards_interval_count 0
_diffrn_standards_interval_time 0
_diffrn_standards_number 0
_exptl_absorpt_coefficient_mu 0.625
_exptl_absorpt_correction_T_max 1.000
_exptl_absorpt_correction_T_min 0.362
_exptl_absorpt_correction_type gaussian
_exptl_absorpt_process_details
;
(CrysAlisPro; Rigaku OD, 2022)
;
_exptl_crystal_colour colourless
_exptl_crystal_density_diffrn 1.189
_exptl_crystal_description prism
_exptl_crystal_F_000 1080
_exptl_crystal_size_max 0.33
_exptl_crystal_size_mid 0.21
_exptl_crystal_size_min 0.18
_refine_diff_density_max 0.267
_refine_diff_density_min -0.264
_refine_ls_extinction_method none
_refine_ls_goodness_of_fit_ref 1.031
_refine_ls_hydrogen_treatment mixed
_refine_ls_matrix_type full
_refine_ls_number_parameters 347
_refine_ls_number_reflns 5870
_refine_ls_number_restraints 0
_refine_ls_restrained_S_all 1.031
_refine_ls_R_factor_all 0.0402
_refine_ls_R_factor_gt 0.0386
_refine_ls_shift/su_max 0.001
_refine_ls_shift/su_mean 0.000
_refine_ls_structure_factor_coef Fsqd
_refine_ls_weighting_details 'w=1/[\s^2^(Fo^2^)+(0.0581P)^2^+0.9674P] where P=(Fo^2^+2Fc^2^)/3'
_refine_ls_weighting_scheme calc
_refine_ls_wR_factor_gt 0.1029
_refine_ls_wR_factor_ref 0.1043
_reflns_number_gt 5540
_reflns_number_total 5870
_reflns_threshold_expression 'I > 2\s(I)'
_cod_data_source_file zn2027sup1.cif
_cod_data_source_block I
_cod_depositor_comments 'Adding full bibliography for 2022747.cif.'
_cod_original_sg_symbol_H-M 'P 21/c'
_cod_database_code 2022747
_cod_database_fobs_code 2022747
_shelx_space_group_comment
;
The symmetry employed for this shelxl refinement is uniquely defined
by the following loop, which should always be used as a source of
symmetry information in preference to the above space-group names.
They are only intended as comments.
;
_shelx_estimated_absorpt_t_min 0.820
_shelx_estimated_absorpt_t_max 0.896
_shelxl_version_number .2013

loop_
_space_group_symop_operation_xyz
'x, y, z'
'-x, y+1/2, -z+1/2'
'-x, -y, -z'
'x, -y-1/2, z-1/2'

loop_
_atom_site_type_symbol
_atom_site_label
_atom_site_fract_x
_atom_site_fract_y
_atom_site_fract_z
_atom_site_U_iso_or_equiv
_atom_site_adp_type
_atom_site_calc_flag
_atom_site_occupancy
_atom_site_disorder_assembly
_atom_site_disorder_group
O O1 0.67352(6) 0.68092(7) 0.79581(4) 0.02223(17) Uani d 1 . .
H H1O 0.7151(15) 0.6706(16) 0.7621(9) 0.046(5) Uiso d 1 . .
O O2 0.39003(6) 0.48506(8) 0.65828(4) 0.02641(18) Uani d 1 . .
O O3 0.47791(6) 0.57142(7) 0.55974(4) 0.02175(17) Uani d 1 . .
H H3O 0.4532(15) 0.5356(17) 0.5969(9) 0.049(5) Uiso d 1 . .
O O4 0.79022(6) 0.69306(7) 0.69970(3) 0.01951(16) Uani d 1 . .
O O5 0.99582(6) 0.26695(8) 0.81386(4) 0.02279(17) Uani d 1 . .
H H5O 1.0464(15) 0.2572(16) 0.7907(9) 0.041(4) Uiso d 1 . .
C C1 0.61903(8) 0.51072(9) 0.68241(5) 0.0160(2) Uani d 1 . .
H H1 0.5758 0.4455 0.6566 0.019 Uiso calc 1 . .
C C2 0.54278(8) 0.56043(9) 0.72776(5) 0.0171(2) Uani d 1 . .
C C3 0.57463(8) 0.63356(9) 0.78073(5) 0.0186(2) Uani d 1 . .
C C4 0.50033(9) 0.66692(11) 0.82932(6) 0.0245(2) Uani d 1 . .
H H4A 0.4701 0.7491 0.8186 0.029 Uiso calc 1 . .
H H4B 0.5435 0.6707 0.8737 0.029 Uiso calc 1 . .
C C5 0.40583(9) 0.57748(10) 0.83053(5) 0.0217(2) Uani d 1 . .
C C6 0.35058(9) 0.56319(12) 0.75965(6) 0.0265(2) Uani d 1 . .
H H6A 0.2947 0.4985 0.7579 0.032 Uiso calc 1 . .
H H6B 0.3127 0.6401 0.7454 0.032 Uiso calc 1 . .
C C7 0.42799(9) 0.53188(10) 0.71194(5) 0.0211(2) Uani d 1 . .
C C8 0.32572(10) 0.62886(12) 0.87359(6) 0.0307(3) Uani d 1 . .
H H8A 0.3632 0.6401 0.9185 0.046 Uiso calc 1 . .
H H8B 0.2650 0.5719 0.8739 0.046 Uiso calc 1 . .
H H8C 0.2977 0.7073 0.8559 0.046 Uiso calc 1 . .
C C9 0.44652(10) 0.45389(12) 0.85835(6) 0.0304(3) Uani d 1 . .
H H9A 0.4965 0.4189 0.8307 0.046 Uiso calc 1 . .
H H9B 0.3844 0.3991 0.8590 0.046 Uiso calc 1 . .
H H9C 0.4848 0.4646 0.9031 0.046 Uiso calc 1 . .
C C10 0.64598(8) 0.60075(9) 0.63062(5) 0.0162(2) Uani d 1 . .
C C11 0.57732(8) 0.61877(9) 0.57293(5) 0.0176(2) Uani d 1 . .
C C12 0.60567(8) 0.69745(10) 0.51805(5) 0.0197(2) Uani d 1 . .
H H12A 0.5757 0.7800 0.5224 0.024 Uiso calc 1 . .
H H12B 0.5709 0.6634 0.4756 0.024 Uiso calc 1 . .
C C13 0.72887(8) 0.70697(10) 0.51767(5) 0.0192(2) Uani d 1 . .
C C14 0.78192(8) 0.74319(10) 0.58701(5) 0.0193(2) Uani d 1 . .
H H14A 0.8614 0.7292 0.5905 0.023 Uiso calc 1 . .
H H14B 0.7707 0.8315 0.5926 0.023 Uiso calc 1 . .
C C15 0.74074(8) 0.67709(9) 0.64281(5) 0.0169(2) Uani d 1 . .
C C16 0.75463(10) 0.80530(11) 0.46958(6) 0.0266(2) Uani d 1 . .
H H16A 0.7221 0.8826 0.4804 0.040 Uiso calc 1 . .
H H16B 0.7244 0.7814 0.4247 0.040 Uiso calc 1 . .
H H16C 0.8338 0.8148 0.4728 0.040 Uiso calc 1 . .
C C17 0.77368(9) 0.58492(10) 0.49695(5) 0.0231(2) Uani d 1 . .
H H17A 0.8532 0.5899 0.5002 0.035 Uiso calc 1 . .
H H17B 0.7422 0.5667 0.4515 0.035 Uiso calc 1 . .
H H17C 0.7543 0.5202 0.5259 0.035 Uiso calc 1 . .
C C18 0.72031(8) 0.44419(9) 0.71819(5) 0.0169(2) Uani d 1 . .
C C19 0.80443(8) 0.41235(9) 0.68346(5) 0.0176(2) Uani d 1 . .
H H19 0.7982 0.4341 0.6384 0.021 Uiso calc 1 . .
C C20 0.89755(8) 0.34983(9) 0.71204(5) 0.0174(2) Uani d 1 . .
C C21 0.90520(8) 0.32072(9) 0.77939(5) 0.0177(2) Uani d 1 . .
C C22 0.82019(8) 0.34622(9) 0.81580(5) 0.0175(2) Uani d 1 . .
C C23 0.72883(8) 0.40755(9) 0.78330(5) 0.0177(2) Uani d 1 . .
H H23 0.6702 0.4248 0.8068 0.021 Uiso calc 1 . .
C C24 0.98864(9) 0.31798(10) 0.67141(5) 0.0206(2) Uani d 1 . .
C C25 0.95624(10) 0.35071(13) 0.59845(5) 0.0307(3) Uani d 1 . .
H H25A 0.8885 0.3087 0.5811 0.046 Uiso calc 1 . .
H H25B 1.0142 0.3255 0.5738 0.046 Uiso calc 1 . .
H H25C 0.9454 0.4388 0.5941 0.046 Uiso calc 1 . .
C C26 1.09148(9) 0.39337(11) 0.69613(6) 0.0249(2) Uani d 1 . .
H H26A 1.0742 0.4803 0.6916 0.037 Uiso calc 1 . .
H H26B 1.1491 0.3734 0.6700 0.037 Uiso calc 1 . .
H H26C 1.1164 0.3743 0.7424 0.037 Uiso calc 1 . .
C C27 1.01253(9) 0.17986(11) 0.67306(6) 0.0249(2) Uani d 1 . .
H H27A 1.0304 0.1529 0.7188 0.037 Uiso calc 1 . .
H H27B 1.0742 0.1632 0.6496 0.037 Uiso calc 1 . .
H H27C 0.9481 0.1359 0.6519 0.037 Uiso calc 1 . .
C C28 0.82892(9) 0.31386(10) 0.88945(5) 0.0190(2) Uani d 1 . .
C C29 0.72191(9) 0.33977(11) 0.91629(5) 0.0248(2) Uani d 1 . .
H H29A 0.7048 0.4267 0.9118 0.037 Uiso calc 1 . .
H H29B 0.7299 0.3167 0.9628 0.037 Uiso calc 1 . .
H H29C 0.6628 0.2924 0.8914 0.037 Uiso calc 1 . .
C C30 0.85384(9) 0.17769(10) 0.90225(5) 0.0221(2) Uani d 1 . .
H H30A 0.7966 0.1284 0.8769 0.033 Uiso calc 1 . .
H H30B 0.8564 0.1604 0.9492 0.033 Uiso calc 1 . .
H H30C 0.9244 0.1578 0.8888 0.033 Uiso calc 1 . .
C C31 0.91838(9) 0.39252(10) 0.92908(5) 0.0235(2) Uani d 1 . .
H H31A 0.9879 0.3783 0.9130 0.035 Uiso calc 1 . .
H H31B 0.9254 0.3705 0.9757 0.035 Uiso calc 1 . .
H H31C 0.8987 0.4787 0.9237 0.035 Uiso calc 1 . .

loop_
_atom_site_aniso_label
_atom_site_aniso_U_11
_atom_site_aniso_U_22
_atom_site_aniso_U_33
_atom_site_aniso_U_12
_atom_site_aniso_U_13
_atom_site_aniso_U_23
O1 0.0206(4) 0.0269(4) 0.0198(4) -0.0059(3) 0.0049(3) -0.0048(3)
O2 0.0183(4) 0.0367(5) 0.0231(4) -0.0052(3) -0.0008(3) -0.0003(3)
O3 0.0160(4) 0.0296(4) 0.0183(4) -0.0029(3) -0.0017(3) -0.0008(3)
O4 0.0183(4) 0.0242(4) 0.0154(3) -0.0040(3) 0.0005(3) -0.0014(3)
O5 0.0179(4) 0.0335(4) 0.0168(3) 0.0085(3) 0.0021(3) 0.0044(3)
C1 0.0152(5) 0.0165(5) 0.0156(4) -0.0006(4) 0.0002(3) -0.0001(4)
C2 0.0156(5) 0.0178(5) 0.0178(5) 0.0016(4) 0.0017(4) 0.0031(4)
C3 0.0178(5) 0.0184(5) 0.0196(5) 0.0007(4) 0.0030(4) 0.0029(4)
C4 0.0252(6) 0.0245(5) 0.0254(5) -0.0009(4) 0.0093(4) -0.0035(4)
C5 0.0180(5) 0.0250(5) 0.0231(5) 0.0034(4) 0.0061(4) 0.0048(4)
C6 0.0157(5) 0.0384(7) 0.0255(6) 0.0018(4) 0.0034(4) 0.0043(5)
C7 0.0175(5) 0.0236(5) 0.0215(5) 0.0004(4) 0.0008(4) 0.0044(4)
C8 0.0269(6) 0.0366(7) 0.0312(6) 0.0074(5) 0.0129(5) 0.0055(5)
C9 0.0268(6) 0.0315(6) 0.0352(6) 0.0062(5) 0.0124(5) 0.0131(5)
C10 0.0162(5) 0.0165(5) 0.0157(4) 0.0008(4) 0.0015(4) -0.0007(3)
C11 0.0169(5) 0.0182(5) 0.0173(5) 0.0016(4) 0.0009(4) -0.0022(4)
C12 0.0198(5) 0.0221(5) 0.0161(5) 0.0021(4) -0.0007(4) 0.0009(4)
C13 0.0203(5) 0.0225(5) 0.0145(5) 0.0002(4) 0.0015(4) 0.0016(4)
C14 0.0191(5) 0.0210(5) 0.0177(5) -0.0030(4) 0.0022(4) 0.0002(4)
C15 0.0165(5) 0.0180(5) 0.0159(4) 0.0018(4) 0.0016(4) -0.0009(4)
C16 0.0274(6) 0.0315(6) 0.0210(5) -0.0006(5) 0.0033(4) 0.0075(4)
C17 0.0234(5) 0.0273(6) 0.0185(5) 0.0028(4) 0.0033(4) -0.0015(4)
C18 0.0160(5) 0.0163(5) 0.0177(5) 0.0002(4) 0.0005(4) 0.0001(4)
C19 0.0189(5) 0.0190(5) 0.0147(4) 0.0002(4) 0.0015(4) 0.0004(4)
C20 0.0165(5) 0.0188(5) 0.0166(5) 0.0005(4) 0.0017(4) -0.0007(4)
C21 0.0167(5) 0.0184(5) 0.0170(5) 0.0018(4) -0.0003(4) 0.0011(4)
C22 0.0193(5) 0.0175(5) 0.0155(5) 0.0004(4) 0.0017(4) 0.0007(4)
C23 0.0168(5) 0.0183(5) 0.0182(5) 0.0012(4) 0.0036(4) 0.0004(4)
C24 0.0178(5) 0.0278(6) 0.0164(5) 0.0046(4) 0.0032(4) 0.0019(4)
C25 0.0249(6) 0.0499(8) 0.0182(5) 0.0127(5) 0.0067(4) 0.0051(5)
C26 0.0192(5) 0.0281(6) 0.0279(5) 0.0018(4) 0.0048(4) 0.0071(4)
C27 0.0223(5) 0.0286(6) 0.0235(5) 0.0050(4) 0.0024(4) -0.0053(4)
C28 0.0211(5) 0.0209(5) 0.0151(5) 0.0025(4) 0.0029(4) 0.0012(4)
C29 0.0258(6) 0.0315(6) 0.0184(5) 0.0060(4) 0.0072(4) 0.0039(4)
C30 0.0265(5) 0.0211(5) 0.0186(5) 0.0018(4) 0.0028(4) 0.0031(4)
C31 0.0272(6) 0.0237(5) 0.0189(5) 0.0006(4) 0.0011(4) -0.0018(4)

loop_
_atom_type_symbol
_atom_type_description
_atom_type_scat_dispersion_real
_atom_type_scat_dispersion_imag
_atom_type_scat_source
C C 0.0181 0.0091 'International Tables Vol C Tables 4.2.6.8 and 6.1.1.4'
H H 0.0000 0.0000 'International Tables Vol C Tables 4.2.6.8 and 6.1.1.4'
O O 0.0492 0.0322 'International Tables Vol C Tables 4.2.6.8 and 6.1.1.4'

loop_
_exptl_crystal_face_index_h
_exptl_crystal_face_index_k
_exptl_crystal_face_index_l
_exptl_crystal_face_perp_dist
-1 1 -1 0.0608
1 1 -1 0.0867
-1 -1 1 0.1110
0 -1 1 0.0893
0 0 1 0.0957
0 0 -1 0.0957
1 0 0 0.1502
1 -1 0 0.1080
2 -6 -6 0.0947
0 6 6 0.1089
-3 3 12 0.0747

loop_
_geom_angle_atom_site_label_1
_geom_angle_atom_site_label_2
_geom_angle_atom_site_label_3
_geom_angle_site_symmetry_1
_geom_angle_site_symmetry_3
_geom_angle
_geom_angle_publ_flag
C3 O1 H1O . . 111.9(11) ?
C11 O3 H3O . . 113.4(11) ?
C21 O5 H5O . . 112.4(12) ?
C2 C1 C10 . . 114.48(8) ?
C2 C1 C18 . . 114.35(8) ?
C10 C1 C18 . . 113.17(8) ?
C2 C1 H1 . . 104.4 ?
C10 C1 H1 . . 104.4 ?
C18 C1 H1 . . 104.4 ?
C3 C2 C7 . . 117.84(9) ?
C3 C2 C1 . . 124.54(9) ?
C7 C2 C1 . . 117.58(9) ?
O1 C3 C2 . . 124.54(9) ?
O1 C3 C4 . . 112.67(9) ?
C2 C3 C4 . . 122.78(10) ?
C3 C4 C5 . . 113.58(9) ?
C3 C4 H4A . . 108.9 ?
C5 C4 H4A . . 108.9 ?
C3 C4 H4B . . 108.9 ?
C5 C4 H4B . . 108.9 ?
H4A C4 H4B . . 107.7 ?
C6 C5 C9 . . 110.09(10) ?
C6 C5 C4 . . 106.73(9) ?
C9 C5 C4 . . 111.35(9) ?
C6 C5 C8 . . 110.61(9) ?
C9 C5 C8 . . 108.47(9) ?
C4 C5 C8 . . 109.60(10) ?
C7 C6 C5 . . 113.92(9) ?
C7 C6 H6A . . 108.8 ?
C5 C6 H6A . . 108.8 ?
C7 C6 H6B . . 108.8 ?
C5 C6 H6B . . 108.8 ?
H6A C6 H6B . . 107.7 ?
O2 C7 C2 . . 121.33(10) ?
O2 C7 C6 . . 118.45(10) ?
C2 C7 C6 . . 120.18(10) ?
C5 C8 H8A . . 109.5 ?
C5 C8 H8B . . 109.5 ?
H8A C8 H8B . . 109.5 ?
C5 C8 H8C . . 109.5 ?
H8A C8 H8C . . 109.5 ?
H8B C8 H8C . . 109.5 ?
C5 C9 H9A . . 109.5 ?
C5 C9 H9B . . 109.5 ?
H9A C9 H9B . . 109.5 ?
C5 C9 H9C . . 109.5 ?
H9A C9 H9C . . 109.5 ?
H9B C9 H9C . . 109.5 ?
C11 C10 C15 . . 117.13(9) ?
C11 C10 C1 . . 121.77(9) ?
C15 C10 C1 . . 120.93(8) ?
O3 C11 C10 . . 124.11(9) ?
O3 C11 C12 . . 112.55(8) ?
C10 C11 C12 . . 123.32(9) ?
C11 C12 C13 . . 112.71(8) ?
C11 C12 H12A . . 109.1 ?
C13 C12 H12A . . 109.0 ?
C11 C12 H12B . . 109.0 ?
C13 C12 H12B . . 109.1 ?
H12A C12 H12B . . 107.8 ?
C16 C13 C12 . . 110.75(9) ?
C16 C13 C14 . . 108.46(9) ?
C12 C13 C14 . . 107.76(8) ?
C16 C13 C17 . . 108.58(9) ?
C12 C13 C17 . . 110.09(9) ?
C14 C13 C17 . . 111.20(8) ?
C15 C14 C13 . . 115.84(9) ?
C15 C14 H14A . . 108.3 ?
C13 C14 H14A . . 108.3 ?
C15 C14 H14B . . 108.3 ?
C13 C14 H14B . . 108.3 ?
H14A C14 H14B . . 107.4 ?
O4 C15 C10 . . 121.45(9) ?
O4 C15 C14 . . 118.02(9) ?
C10 C15 C14 . . 120.51(9) ?
C13 C16 H16A . . 109.5 ?
C13 C16 H16B . . 109.5 ?
H16A C16 H16B . . 109.5 ?
C13 C16 H16C . . 109.5 ?
H16A C16 H16C . . 109.5 ?
H16B C16 H16C . . 109.5 ?
C13 C17 H17A . . 109.5 ?
C13 C17 H17B . . 109.5 ?
H17A C17 H17B . . 109.5 ?
C13 C17 H17C . . 109.5 ?
H17A C17 H17C . . 109.5 ?
H17B C17 H17C . . 109.5 ?
C23 C18 C19 . . 117.75(9) ?
C23 C18 C1 . . 122.62(9) ?
C19 C18 C1 . . 119.51(9) ?
C18 C19 C20 . . 122.87(9) ?
C18 C19 H19 . . 118.6 ?
C20 C19 H19 . . 118.6 ?
C19 C20 C21 . . 117.18(9) ?
C19 C20 C24 . . 120.65(9) ?
C21 C20 C24 . . 122.14(9) ?
O5 C21 C22 . . 115.54(9) ?
O5 C21 C20 . . 122.49(9) ?
C22 C21 C20 . . 121.96(9) ?
C23 C22 C21 . . 117.25(9) ?
C23 C22 C28 . . 120.95(9) ?
C21 C22 C28 . . 121.73(9) ?
C18 C23 C22 . . 122.82(9) ?
C18 C23 H23 . . 118.6 ?
C22 C23 H23 . . 118.6 ?
C25 C24 C20 . . 111.64(9) ?
C25 C24 C26 . . 106.33(9) ?
C20 C24 C26 . . 109.60(9) ?
C25 C24 C27 . . 105.83(9) ?
C20 C24 C27 . . 111.38(9) ?
C26 C24 C27 . . 111.91(9) ?
C24 C25 H25A . . 109.5 ?
C24 C25 H25B . . 109.5 ?
H25A C25 H25B . . 109.5 ?
C24 C25 H25C . . 109.5 ?
H25A C25 H25C . . 109.5 ?
H25B C25 H25C . . 109.5 ?
C24 C26 H26A . . 109.5 ?
C24 C26 H26B . . 109.5 ?
H26A C26 H26B . . 109.5 ?
C24 C26 H26C . . 109.5 ?
H26A C26 H26C . . 109.5 ?
H26B C26 H26C . . 109.5 ?
C24 C27 H27A . . 109.5 ?
C24 C27 H27B . . 109.5 ?
H27A C27 H27B . . 109.5 ?
C24 C27 H27C . . 109.5 ?
H27A C27 H27C . . 109.5 ?
H27B C27 H27C . . 109.5 ?
C29 C28 C31 . . 107.37(9) ?
C29 C28 C30 . . 106.28(9) ?
C31 C28 C30 . . 110.04(9) ?
C29 C28 C22 . . 111.71(8) ?
C31 C28 C22 . . 109.34(8) ?
C30 C28 C22 . . 111.97(8) ?
C28 C29 H29A . . 109.5 ?
C28 C29 H29B . . 109.5 ?
H29A C29 H29B . . 109.5 ?
C28 C29 H29C . . 109.5 ?
H29A C29 H29C . . 109.5 ?
H29B C29 H29C . . 109.5 ?
C28 C30 H30A . . 109.5 ?
C28 C30 H30B . . 109.5 ?
H30A C30 H30B . . 109.5 ?
C28 C30 H30C . . 109.5 ?
H30A C30 H30C . . 109.5 ?
H30B C30 H30C . . 109.5 ?
C28 C31 H31A . . 109.5 ?
C28 C31 H31B . . 109.5 ?
H31A C31 H31B . . 109.5 ?
C28 C31 H31C . . 109.5 ?
H31A C31 H31C . . 109.5 ?
H31B C31 H31C . . 109.5 ?

loop_
_geom_bond_atom_site_label_1
_geom_bond_atom_site_label_2
_geom_bond_site_symmetry_2
_geom_bond_distance
_geom_bond_publ_flag
O1 C3 . 1.3268(13) ?
O1 H1O . 0.930(19) ?
O2 C7 . 1.2466(14) ?
O3 C11 . 1.3293(13) ?
O3 H3O . 0.950(19) ?
O4 C15 . 1.2521(12) ?
O5 C21 . 1.3720(12) ?
O5 H5O . 0.848(19) ?
C1 C2 . 1.5241(14) ?
C1 C10 . 1.5270(14) ?
C1 C18 . 1.5442(13) ?
C1 H1 . 1.0000 ?
C2 C3 . 1.3654(15) ?
C2 C7 . 1.4479(14) ?
C3 C4 . 1.5015(14) ?
C4 C5 . 1.5329(15) ?
C4 H4A . 0.9900 ?
C4 H4B . 0.9900 ?
C5 C6 . 1.5262(16) ?
C5 C9 . 1.5305(15) ?
C5 C8 . 1.5329(15) ?
C6 C7 . 1.5104(15) ?
C6 H6A . 0.9900 ?
C6 H6B . 0.9900 ?
C8 H8A . 0.9800 ?
C8 H8B . 0.9800 ?
C8 H8C . 0.9800 ?
C9 H9A . 0.9800 ?
C9 H9B . 0.9800 ?
C9 H9C . 0.9800 ?
C10 C11 . 1.3703(14) ?
C10 C15 . 1.4361(14) ?
C11 C12 . 1.5044(14) ?
C12 C13 . 1.5332(14) ?
C12 H12A . 0.9900 ?
C12 H12B . 0.9900 ?
C13 C16 . 1.5305(15) ?
C13 C14 . 1.5338(14) ?
C13 C17 . 1.5360(15) ?
C14 C15 . 1.5098(14) ?
C14 H14A . 0.9900 ?
C14 H14B . 0.9900 ?
C16 H16A . 0.9800 ?
C16 H16B . 0.9800 ?
C16 H16C . 0.9800 ?
C17 H17A . 0.9800 ?
C17 H17B . 0.9800 ?
C17 H17C . 0.9800 ?
C18 C23 . 1.3882(14) ?
C18 C19 . 1.3931(14) ?
C19 C20 . 1.3977(14) ?
C19 H19 . 0.9500 ?
C20 C21 . 1.4121(14) ?
C20 C24 . 1.5414(14) ?
C21 C22 . 1.4085(14) ?
C22 C23 . 1.4014(14) ?
C22 C28 . 1.5453(13) ?
C23 H23 . 0.9500 ?
C24 C25 . 1.5390(14) ?
C24 C26 . 1.5436(16) ?
C24 C27 . 1.5459(16) ?
C25 H25A . 0.9800 ?
C25 H25B . 0.9800 ?
C25 H25C . 0.9800 ?
C26 H26A . 0.9800 ?
C26 H26B . 0.9800 ?
C26 H26C . 0.9800 ?
C27 H27A . 0.9800 ?
C27 H27B . 0.9800 ?
C27 H27C . 0.9800 ?
C28 C29 . 1.5373(14) ?
C28 C31 . 1.5423(15) ?
C28 C30 . 1.5429(14) ?
C29 H29A . 0.9800 ?
C29 H29B . 0.9800 ?
C29 H29C . 0.9800 ?
C30 H30A . 0.9800 ?
C30 H30B . 0.9800 ?
C30 H30C . 0.9800 ?
C31 H31A . 0.9800 ?
C31 H31B . 0.9800 ?
C31 H31C . 0.9800 ?

loop_
_geom_hbond_atom_site_label_D
_geom_hbond_atom_site_label_H
_geom_hbond_atom_site_label_A
_geom_hbond_site_symmetry_A
_geom_hbond_distance_DH
_geom_hbond_distance_HA
_geom_hbond_distance_DA
_geom_hbond_angle_DHA
O1 H1O O4 . 0.930(19) 1.711(19) 2.6201(11) 164.7(17)
O3 H3O O2 . 0.950(19) 1.68(2) 2.6174(11) 170.3(17)
O5 H5O O4 2_746 0.848(19) 2.128(18) 2.8285(11) 139.7(16)
C14 H14A O5 2_756 0.99 2.48 3.1912(12) 128.3

loop_
_geom_torsion_atom_site_label_1
_geom_torsion_atom_site_label_2
_geom_torsion_atom_site_label_3
_geom_torsion_atom_site_label_4
_geom_torsion_site_symmetry_1
_geom_torsion_site_symmetry_2
_geom_torsion_site_symmetry_3
_geom_torsion_site_symmetry_4
_geom_torsion
_geom_torsion_publ_flag
C10 C1 C2 C3 . . . . -80.31(12) ?
C18 C1 C2 C3 . . . . 52.59(13) ?
C10 C1 C2 C7 . . . . 97.16(11) ?
C18 C1 C2 C7 . . . . -129.95(9) ?
C7 C2 C3 O1 . . . . -170.29(10) ?
C1 C2 C3 O1 . . . . 7.17(16) ?
C7 C2 C3 C4 . . . . 10.96(15) ?
C1 C2 C3 C4 . . . . -171.58(9) ?
O1 C3 C4 C5 . . . . -156.69(9) ?
C2 C3 C4 C5 . . . . 22.20(15) ?
C3 C4 C5 C6 . . . . -51.77(12) ?
C3 C4 C5 C9 . . . . 68.40(12) ?
C3 C4 C5 C8 . . . . -171.58(9) ?
C9 C5 C6 C7 . . . . -69.22(12) ?
C4 C5 C6 C7 . . . . 51.76(13) ?
C8 C5 C6 C7 . . . . 170.91(10) ?
C3 C2 C7 O2 . . . . 166.72(10) ?
C1 C2 C7 O2 . . . . -10.92(15) ?
C3 C2 C7 C6 . . . . -10.86(15) ?
C1 C2 C7 C6 . . . . 171.50(9) ?
C5 C6 C7 O2 . . . . 159.86(10) ?
C5 C6 C7 C2 . . . . -22.50(15) ?
C2 C1 C10 C11 . . . . -82.41(12) ?
C18 C1 C10 C11 . . . . 144.14(9) ?
C2 C1 C10 C15 . . . . 92.66(11) ?
C18 C1 C10 C15 . . . . -40.79(12) ?
C15 C10 C11 O3 . . . . -167.64(9) ?
C1 C10 C11 O3 . . . . 7.61(15) ?
C15 C10 C11 C12 . . . . 10.77(15) ?
C1 C10 C11 C12 . . . . -173.97(9) ?
O3 C11 C12 C13 . . . . -155.18(9) ?
C10 C11 C12 C13 . . . . 26.24(14) ?
C11 C12 C13 C16 . . . . -169.61(9) ?
C11 C12 C13 C14 . . . . -51.12(11) ?
C11 C12 C13 C17 . . . . 70.30(11) ?
C16 C13 C14 C15 . . . . 163.76(9) ?
C12 C13 C14 C15 . . . . 43.82(12) ?
C17 C13 C14 C15 . . . . -76.92(11) ?
C11 C10 C15 O4 . . . . 159.09(10) ?
C1 C10 C15 O4 . . . . -16.20(15) ?
C11 C10 C15 C14 . . . . -19.37(14) ?
C1 C10 C15 C14 . . . . 165.34(9) ?
C13 C14 C15 O4 . . . . 171.74(9) ?
C13 C14 C15 C10 . . . . -9.75(14) ?
C2 C1 C18 C23 . . . . 14.42(14) ?
C10 C1 C18 C23 . . . . 147.93(10) ?
C2 C1 C18 C19 . . . . -169.61(9) ?
C10 C1 C18 C19 . . . . -36.10(13) ?
C23 C18 C19 C20 . . . . -2.46(15) ?
C1 C18 C19 C20 . . . . -178.62(9) ?
C18 C19 C20 C21 . . . . -1.08(15) ?
C18 C19 C20 C24 . . . . -179.42(10) ?
C19 C20 C21 O5 . . . . -175.48(9) ?
C24 C20 C21 O5 . . . . 2.84(16) ?
C19 C20 C21 C22 . . . . 3.91(15) ?
C24 C20 C21 C22 . . . . -177.77(10) ?
O5 C21 C22 C23 . . . . 176.38(9) ?
C20 C21 C22 C23 . . . . -3.06(15) ?
O5 C21 C22 C28 . . . . -0.72(14) ?
C20 C21 C22 C28 . . . . 179.85(9) ?
C19 C18 C23 C22 . . . . 3.40(15) ?
C1 C18 C23 C22 . . . . 179.43(9) ?
C21 C22 C23 C18 . . . . -0.72(15) ?
C28 C22 C23 C18 . . . . 176.40(10) ?
C19 C20 C24 C25 . . . . -6.12(15) ?
C21 C20 C24 C25 . . . . 175.62(10) ?
C19 C20 C24 C26 . . . . 111.43(11) ?
C21 C20 C24 C26 . . . . -66.83(13) ?
C19 C20 C24 C27 . . . . -124.18(10) ?
C21 C20 C24 C27 . . . . 57.56(13) ?
C23 C22 C28 C29 . . . . 8.36(14) ?
C21 C22 C28 C29 . . . . -174.66(10) ?
C23 C22 C28 C31 . . . . -110.35(11) ?
C21 C22 C28 C31 . . . . 66.63(12) ?
C23 C22 C28 C30 . . . . 127.43(10) ?
C21 C22 C28 C30 . . . . -55.59(13) ?
